data_4061055
loop_
_publ_author_name
'Kang, Myeongsoon'
'Sen, Ayusman'

_publ_section_title
;
 Reaction of Palladium 1,5-Cyclooctadiene Alkyl Chloride with Norbornene
 Derivatives: Relevance to Metal-Catalyzed Addition Polymerization
 of Functionalized Norbornenes
;
_journal_coden_ASTM ORGND7
_journal_issue 23
_journal_name_full Organometallics
_journal_page_first 5396
_journal_page_last 5398
_journal_paper_doi 10.1021/om049449h
_journal_volume 23
_journal_year 2004
_chemical_formula_sum 'C19 H29 Cl O2 Pd'
_chemical_formula_weight 431.27
_chemical_name_common (COD)Pd(Cl)(2-Me-5-endo-methylacetate-norbornanyl)
_space_group_IT_number 14
_symmetry_cell_setting monoclinic
_symmetry_space_group_name_Hall '-P 2yn'
_symmetry_space_group_name_H-M 'P 1 21/n 1'
_cell_angle_alpha 90.00
_cell_angle_beta 96.614(4)
_cell_angle_gamma 90.00
_cell_formula_units_Z 4
_cell_length_a 6.8659(17)
_cell_length_b 23.248(6)
_cell_length_c 11.502(3)
_cell_measurement_temperature 293(2)
_cell_volume 1823.7(8)
_diffrn_ambient_temperature 293(2)
_exptl_crystal_density_diffrn 1.571
_cod_depositor_comments
;
 Updating bibliography.

 Antanas Vaitkus,
 2017-07-07

The following automatic conversions were performed:
'_symmetry_cell_setting' value 'Monoclinic' changed to 'monoclinic'
according to '/home/saulius/struct/CIF-dictionaries/cif_core.dic'
dictionary named 'cif_core.dic' version 2.4.1 from 2010-06-29.

Automatic conversion script
Id: cif_fix_enum 1527 2010-12-29 10:47:43Z saulius 
;
_cod_original_sg_symbol_H-M 'P 21/n'
_cod_database_code 4061055

loop_
_symmetry_equiv_pos_as_xyz
'x, y, z'
'-x+1/2, y+1/2, -z+1/2'
'-x, -y, -z'
'x-1/2, -y-1/2, z-1/2'

loop_
_atom_site_label
_atom_site_type_symbol
_atom_site_fract_x
_atom_site_fract_y
_atom_site_fract_z
_atom_site_U_iso_or_equiv
_atom_site_adp_type
_atom_site_occupancy
_atom_site_symmetry_multiplicity
_atom_site_calc_flag
_atom_site_refinement_flags
_atom_site_disorder_assembly
_atom_site_disorder_group
Pd1 Pd 0.91482(6) 0.87777(2) 0.51353(4) 0.01383(16) Uani 1 1 d . . .
Cl2 Cl 1.2314(2) 0.85452(9) 0.59819(16) 0.0319(4) Uani 1 1 d . . .
C2 C 1.0074(11) 0.8757(3) 0.3181(6) 0.0276(15) Uani 1 1 d . . .
H2 H 1.1193 0.8507 0.3082 0.033 Uiso 1 1 calc R . .
C9 C 0.7814(9) 0.8557(3) 0.6605(5) 0.0183(13) Uani 1 1 d . . .
H9 H 0.6571 0.8768 0.6553 0.022 Uiso 1 1 calc R . .
C5 C 0.6323(9) 0.8725(3) 0.4110(6) 0.0245(15) Uani 1 1 d . . .
H5 H 0.5319 0.8546 0.4529 0.029 Uiso 1 1 calc R . .
C10 C 0.8924(10) 0.8695(3) 0.7806(6) 0.0223(14) Uani 1 1 d . . .
H10 H 0.9834 0.9020 0.7815 0.027 Uiso 1 1 calc R . .
C11 C 0.7431(12) 0.8731(4) 0.8720(6) 0.0314(17) Uani 1 1 d . . .
H11 H 0.8170 0.8803 0.9486 0.038 Uiso 1 1 calc R . .
C1 C 1.0561(10) 0.9280(3) 0.3624(6) 0.0249(15) Uani 1 1 d . . .
H1 H 1.1976 0.9345 0.3790 0.030 Uiso 1 1 calc R . .
C14 C 0.9874(9) 0.8118(3) 0.8199(6) 0.0184(13) Uani 1 1 d . . .
H14A H 1.0435 0.8120 0.9013 0.022 Uiso 1 1 calc R . .
H14B H 1.0838 0.7990 0.7702 0.022 Uiso 1 1 calc R . .
C13 C 0.7928(10) 0.7780(3) 0.7993(6) 0.0241(15) Uani 1 1 d . . .
H13 H 0.8058 0.7371 0.8187 0.029 Uiso 1 1 calc R . .
C6 C 0.6650(10) 0.9293(3) 0.4401(6) 0.0218(14) Uani 1 1 d . . .
H6 H 0.5840 0.9436 0.4987 0.026 Uiso 1 1 calc R . .
C8 C 0.9388(11) 0.9817(3) 0.3404(6) 0.0261(15) Uani 1 1 d . . .
H8A H 0.9504 0.9948 0.2613 0.031 Uiso 1 1 calc R . .
H8B H 0.9948 1.0113 0.3936 0.031 Uiso 1 1 calc R . .
C3 C 0.8286(13) 0.8640(4) 0.2347(7) 0.0354(19) Uani 1 1 d . . .
H3A H 0.8590 0.8348 0.1793 0.042 Uiso 1 1 calc R . .
H3B H 0.7921 0.8988 0.1910 0.042 Uiso 1 1 calc R . .
C15 C 0.7298(9) 0.7901(3) 0.6674(6) 0.0207(14) Uani 1 1 d . . .
H15 H 0.5874 0.7855 0.6515 0.025 Uiso 1 1 calc R . .
C7 C 0.7193(11) 0.9754(3) 0.3551(7) 0.0268(15) Uani 1 1 d . . .
H7A H 0.6726 1.0121 0.3807 0.032 Uiso 1 1 calc R . .
H7B H 0.6490 0.9673 0.2788 0.032 Uiso 1 1 calc R . .
C4 C 0.6552(13) 0.8438(4) 0.2955(6) 0.0355(19) Uani 1 1 d . . .
H4A H 0.5362 0.8502 0.2430 0.043 Uiso 1 1 calc R . .
H4B H 0.6678 0.8027 0.3087 0.043 Uiso 1 1 calc R . .
C12 C 0.6605(12) 0.8108(4) 0.8730(7) 0.0321(18) Uani 1 1 d . . .
H12A H 0.6696 0.7956 0.9519 0.039 Uiso 1 1 calc R . .
H12B H 0.5249 0.8094 0.8383 0.039 Uiso 1 1 calc R . .
O1 O 0.6745(11) 0.9779(3) 0.8471(6) 0.0550(18) Uani 1 1 d . . .
O3 O 0.7165(10) 0.9860(4) 1.0523(7) 0.082(3) Uani 1 1 d . . .
C16 C 0.5808(13) 0.9176(4) 0.8535(7) 0.0368(19) Uani 1 1 d . . .
H16A H 0.5009 0.9162 0.9177 0.044 Uiso 1 1 calc R . .
H16B H 0.4973 0.9096 0.7814 0.044 Uiso 1 1 calc R . .
C17 C 0.7309(15) 1.0053(5) 0.9531(9) 0.052(3) Uani 1 1 d . . .
C19 C 0.8275(12) 0.7501(3) 0.5869(6) 0.0279(16) Uani 1 1 d . . .
H19A H 0.9672 0.7520 0.6058 0.042 Uiso 1 1 calc R . .
H19B H 0.7931 0.7617 0.5071 0.042 Uiso 1 1 calc R . .
H19C H 0.7837 0.7114 0.5970 0.042 Uiso 1 1 calc R . .
C20 C 0.7894(14) 1.0637(4) 0.9298(8) 0.040(2) Uani 1 1 d . . .
H20A H 0.6762 1.0882 0.9225 0.060 Uiso 1 1 calc R . .
H20B H 0.8490 1.0646 0.8582 0.060 Uiso 1 1 calc R . .
H20C H 0.8819 1.0769 0.9931 0.060 Uiso 1 1 calc R . .

loop_
_atom_site_aniso_label
_atom_site_aniso_U_11
_atom_site_aniso_U_22
_atom_site_aniso_U_33
_atom_site_aniso_U_23
_atom_site_aniso_U_13
_atom_site_aniso_U_12
Pd1 0.0105(2) 0.0172(3) 0.0135(2) 0.00282(19) -0.00009(15) 0.00175(18)
Cl2 0.0114(7) 0.0525(12) 0.0317(9) 0.0193(8) 0.0014(6) 0.0044(7)
C2 0.030(4) 0.030(4) 0.024(3) 0.003(3) 0.012(3) 0.009(3)
C9 0.018(3) 0.022(3) 0.015(3) 0.000(2) 0.003(2) 0.003(2)
C5 0.010(3) 0.036(4) 0.026(3) 0.013(3) -0.005(2) -0.005(3)
C10 0.024(3) 0.022(3) 0.020(3) 0.000(3) -0.001(3) 0.003(3)
C11 0.033(4) 0.045(5) 0.016(3) 0.003(3) 0.004(3) 0.021(4)
C1 0.022(3) 0.032(4) 0.022(3) 0.010(3) 0.006(3) -0.001(3)
C14 0.018(3) 0.025(3) 0.012(3) 0.005(2) -0.001(2) -0.001(3)
C13 0.020(3) 0.030(4) 0.021(3) 0.011(3) -0.001(3) -0.001(3)
C6 0.016(3) 0.032(4) 0.017(3) 0.009(3) 0.000(2) 0.013(3)
C8 0.039(4) 0.021(3) 0.019(3) 0.004(3) 0.005(3) -0.004(3)
C3 0.054(5) 0.031(4) 0.020(4) -0.003(3) 0.003(3) -0.010(4)
C15 0.012(3) 0.025(3) 0.024(3) 0.006(3) -0.003(2) -0.003(2)
C7 0.028(4) 0.026(4) 0.026(4) 0.006(3) 0.001(3) 0.009(3)
C4 0.049(5) 0.036(4) 0.019(4) -0.002(3) -0.012(3) -0.015(4)
C12 0.029(4) 0.047(5) 0.021(4) 0.010(3) 0.009(3) 0.007(3)
O1 0.060(4) 0.059(5) 0.047(4) -0.001(3) 0.008(3) 0.008(4)
O3 0.038(4) 0.145(8) 0.060(5) 0.069(5) -0.002(3) 0.000(4)
C16 0.043(5) 0.046(5) 0.021(4) -0.002(3) 0.003(3) 0.013(4)
C17 0.044(5) 0.064(7) 0.047(6) -0.006(5) -0.005(4) 0.014(5)
C19 0.038(4) 0.019(3) 0.024(4) 0.001(3) -0.005(3) -0.007(3)
C20 0.047(5) 0.035(5) 0.042(5) -0.002(4) 0.020(4) -0.003(4)

loop_
_geom_bond_atom_site_label_1
_geom_bond_atom_site_label_2
_geom_bond_distance
_geom_bond_site_symmetry_2
_geom_bond_publ_flag
Pd1 C9 2.078(6) . ?
Pd1 C5 2.154(6) . ?
Pd1 C6 2.181(6) . ?
Pd1 Cl2 2.3403(17) . ?
Pd1 C1 2.391(7) . ?
Pd1 C2 2.406(7) . ?
C2 C1 1.347(11) . ?
C2 C3 1.493(11) . ?
C9 C10 1.532(9) . ?
C9 C15 1.571(9) . ?
C5 C6 1.373(10) . ?
C5 C4 1.510(11) . ?
C10 C14 1.536(9) . ?
C10 C11 1.553(10) . ?
C11 C16 1.518(11) . ?
C11 C12 1.556(12) . ?
C1 C8 1.491(10) . ?
C14 C13 1.545(9) . ?
C13 C12 1.517(10) . ?
C13 C15 1.555(9) . ?
C6 C7 1.525(10) . ?
C8 C7 1.543(10) . ?
C3 C4 1.523(12) . ?
C15 C19 1.521(10) . ?
O1 C17 1.391(12) . ?
O1 C16 1.548(12) . ?
O3 C17 1.240(12) . ?
C17 C20 1.449(14) . ?
